data_1577325
loop_
_publ_author_name
'Liu, Qiang'
'Yan, Chenxu'
'Li, Xie'
'Huang, Haiyang'
'Fan, Zheyu'
'Zhang, Jizhan'
'Zhang, Weiwei'
'Shi, Ping'
'Zhao, Yuzheng'
'Guo, Zhiqian'
'Zhu, Weihong'

_publ_section_title
;
 Hydroxyl-radical-specific cascade photogeneration for oxygen-chain
 photocatalytic therapy
;
_journal_name_full 'Chemical Science'
_journal_paper_doi 10.1039/D6SC03309A
_journal_year 2026
_chemical_formula_moiety 'C28 H24 N4 S'
_chemical_formula_sum 'C28 H24 N4 S'
_chemical_formula_weight 448.57
_chemical_name_systematic LQM-FN
_space_group_crystal_system monoclinic
_space_group_IT_number 15
_space_group_name_Hall '-C 2yc'
_space_group_name_H-M_alt 'C 1 2/c 1'
_atom_sites_solution_hydrogens geom
_atom_sites_solution_primary dual
_audit_creation_date 2023-04-27
_audit_creation_method
;
Olex2 1.5
(compiled 2023.03.06 svn.rbb2c1857 for OlexSys, GUI svn.r6748)
;
_audit_update_record
;
2025-08-22 deposited with the CCDC.	2026-06-01 downloaded from the CCDC.
;
_cell_angle_alpha 90
_cell_angle_beta 106.700(4)
_cell_angle_gamma 90
_cell_formula_units_Z 8
_cell_length_a 29.462(2)
_cell_length_b 6.4244(5)
_cell_length_c 24.987(2)
_cell_measurement_reflns_used 1437
_cell_measurement_temperature 298.00
_cell_measurement_theta_max 68.306
_cell_measurement_theta_min 3.698
_cell_volume 4530.0(6)
_computing_cell_refinement 'SAINT V8.40B (?, 2016)'
_computing_data_reduction 'SAINT V8.40B (?, 2016)'
_computing_molecular_graphics 'Olex2 1.5 (Dolomanov et al., 2009)'
_computing_publication_material 'Olex2 1.5 (Dolomanov et al., 2009)'
_computing_structure_refinement 'SHELXL 2018/3 (Sheldrick, 2015)'
_computing_structure_solution 'SHELXT 2018/2 (Sheldrick, 2018)'
_diffrn_ambient_temperature 298.00
_diffrn_measured_fraction_theta_full 0.960
_diffrn_measured_fraction_theta_max 0.960
_diffrn_measurement_device_type 'Bruker SMART CCD 6000'
_diffrn_radiation_type CuK\a
_diffrn_radiation_wavelength 1.54178
_diffrn_reflns_av_R_equivalents 0.1140
_diffrn_reflns_av_unetI/netI 0.0787
_diffrn_reflns_Laue_measured_fraction_full 0.960
_diffrn_reflns_Laue_measured_fraction_max 0.960
_diffrn_reflns_limit_h_max 31
_diffrn_reflns_limit_h_min -34
_diffrn_reflns_limit_k_max 7
_diffrn_reflns_limit_k_min -7
_diffrn_reflns_limit_l_max 29
_diffrn_reflns_limit_l_min -29
_diffrn_reflns_number 22517
_diffrn_reflns_point_group_measured_fraction_full 0.960
_diffrn_reflns_point_group_measured_fraction_max 0.960
_diffrn_reflns_theta_full 65.082
_diffrn_reflns_theta_max 65.082
_diffrn_reflns_theta_min 3.132
_diffrn_source_current 1.2
_diffrn_source_power 0.06
_diffrn_source_voltage 50.0
_exptl_absorpt_coefficient_mu 1.447
_exptl_absorpt_correction_T_max 0.7531
_exptl_absorpt_correction_T_min 0.4399
_exptl_absorpt_correction_type multi-scan
_exptl_absorpt_process_details
;
SADABS-2016/2 (Bruker,2016/2) was used for absorption correction.
wR2(int) was 0.1850 before and 0.1145 after correction.
The Ratio of minimum to maximum transmission is 0.5841.
The \l/2 correction factor is Not present.
;
_exptl_crystal_colour 'clear light black'
_exptl_crystal_colour_lustre clear
_exptl_crystal_colour_modifier light
_exptl_crystal_colour_primary black
_exptl_crystal_density_diffrn 1.315
_exptl_crystal_description needle
_exptl_crystal_F_000 1888
_exptl_crystal_size_max 0.12
_exptl_crystal_size_mid 0.06
_exptl_crystal_size_min 0.05
_refine_diff_density_max 0.314
_refine_diff_density_min -0.611
_refine_diff_density_rms 0.085
_refine_ls_extinction_method none
_refine_ls_goodness_of_fit_ref 1.057
_refine_ls_hydrogen_treatment constr
_refine_ls_matrix_type full
_refine_ls_number_parameters 301
_refine_ls_number_reflns 3721
_refine_ls_number_restraints 0
_refine_ls_restrained_S_all 1.057
_refine_ls_R_factor_all 0.1085
_refine_ls_R_factor_gt 0.0804
_refine_ls_shift/su_max 0.000
_refine_ls_shift/su_mean 0.000
_refine_ls_structure_factor_coef Fsqd
_refine_ls_weighting_details 'w=1/[\s^2^(Fo^2^)+(0.1451P)^2^+0.7989P] where P=(Fo^2^+2Fc^2^)/3'
_refine_ls_weighting_scheme calc
_refine_ls_wR_factor_gt 0.2039
_refine_ls_wR_factor_ref 0.2304
_reflns_Friedel_coverage 0.000
_reflns_number_gt 2580
_reflns_number_total 3721
_reflns_threshold_expression 'I > 2\s(I)'
_cod_data_source_file d6sc03309a2.cif
_cod_data_source_block lqm_fn_0m
_cod_database_code 1577325
_shelx_shelxl_version_number 2018/3
_shelx_space_group_comment
;
The symmetry employed for this shelxl refinement is uniquely defined
by the following loop, which should always be used as a source of
symmetry information in preference to the above space-group names.
They are only intended as comments.
;
_shelx_estimated_absorpt_t_max 0.931
_shelx_estimated_absorpt_t_min 0.845
_olex2_refinement_description
;
1. Fixed Uiso
 At 1.2 times of:
  All C(H) groups, All C(H,H) groups
 At 1.5 times of:
  All C(H,H,H) groups
2.a Secondary CH2 refined with riding coordinates:
 C00E(H00A,H00D)
2.b Aromatic/amide H refined with riding coordinates:
 C008(H008), C009(H009), C00B(H00B), C00C(H00C), C00F(H00F), C00K(H00K),
 C00L(H00L), C00M(H00M), C00N(H00N), C00O(H00O), C00P(H00P), C00Q(H00Q),
 C00T(H00T)
2.c Idealised Me refined as rotating group:
 C00U(H00E,H00G,H00H), C00W(H00I,H00J,H00R), C00X(H00S,H00U,H00V)
;
_olex2_submission_special_instructions 'No special instructions were received'

loop_
_space_group_symop_operation_xyz
'x, y, z'
'-x, y, -z+1/2'
'x+1/2, y+1/2, z'
'-x+1/2, y+1/2, -z+1/2'
'-x, -y, -z'
'x, -y, z-1/2'
'-x+1/2, -y+1/2, -z'
'x+1/2, -y+1/2, z-1/2'

loop_
_atom_site_label
_atom_site_type_symbol
_atom_site_fract_x
_atom_site_fract_y
_atom_site_fract_z
_atom_site_U_iso_or_equiv
_atom_site_adp_type
_atom_site_occupancy
_atom_site_site_symmetry_order
_atom_site_calc_flag
_atom_site_refinement_flags_posn
_atom_site_refinement_flags_adp
_atom_site_refinement_flags_occupancy
_atom_site_disorder_assembly
_atom_site_disorder_group
S001 S 0.30807(4) 0.13395(14) 0.69853(4) 0.0500(4) Uani 1 1 d . . . . .
N00A N 0.56446(16) 1.2540(6) 0.80694(19) 0.0734(12) Uani 1 1 d . . . . .
N00S N 0.55370(16) 1.6076(7) 0.95127(19) 0.0798(13) Uani 1 1 d . . . . .
N002 N 0.42965(10) 0.6644(4) 0.83519(12) 0.0392(7) Uani 1 1 d . . . . .
N005 N 0.16733(13) -0.2235(6) 0.45343(16) 0.0617(10) Uani 1 1 d . . . . .
C00B C 0.47363(14) 1.1763(6) 0.94109(17) 0.0503(10) Uani 1 1 d . . . . .
H00B H 0.482366 1.292066 0.964089 0.060 Uiso 1 1 calc R U . . .
C00C C 0.19922(14) -0.3491(6) 0.54858(19) 0.0528(10) Uani 1 1 d . . . . .
H00C H 0.185513 -0.478985 0.538396 0.063 Uiso 1 1 calc R U . . .
C00D C 0.32711(13) 0.0619(6) 0.76781(16) 0.0433(9) Uani 1 1 d . . . . .
C00E C 0.44849(13) 0.6310(6) 0.78709(16) 0.0444(9) Uani 1 1 d . . . . .
H00A H 0.445650 0.484799 0.777027 0.053 Uiso 1 1 calc R U . . .
H00D H 0.481894 0.666663 0.797939 0.053 Uiso 1 1 calc R U . . .
C00F C 0.22610(15) -0.3159(6) 0.60311(19) 0.0515(10) Uani 1 1 d . . . . .
H00F H 0.230369 -0.425581 0.628371 0.062 Uiso 1 1 calc R U . . .
C00G C 0.54749(15) 1.2727(6) 0.84266(18) 0.0515(10) Uani 1 1 d . . . . .
C00H C 0.52645(14) 1.2945(6) 0.88654(17) 0.0468(9) Uani 1 1 d . . . . .
C00I C 0.27489(13) -0.0931(5) 0.67921(18) 0.0458(9) Uani 1 1 d . . . . .
C00J C 0.49263(13) 1.1495(6) 0.89491(16) 0.0456(9) Uani 1 1 d . . . . .
C00K C 0.47697(13) 0.9793(5) 0.85958(16) 0.0427(9) Uani 1 1 d . . . . .
H00K H 0.487797 0.962624 0.828357 0.051 Uiso 1 1 calc R U . . .
C00L C 0.23861(14) 0.0329(6) 0.58162(19) 0.0528(10) Uani 1 1 d . . . . .
H00L H 0.251394 0.163904 0.592417 0.063 Uiso 1 1 calc R U . . .
C00M C 0.38224(14) 0.5462(6) 0.89212(17) 0.0495(10) Uani 1 1 d . . . . .
H00M H 0.361573 0.448677 0.899658 0.059 Uiso 1 1 calc R U . . .
C00N C 0.30954(13) -0.1313(5) 0.77556(18) 0.0458(9) Uani 1 1 d . . . . .
H00N H 0.315960 -0.197638 0.810004 0.055 Uiso 1 1 calc R U . . .
C00O C 0.28073(14) -0.2165(6) 0.72523(19) 0.0514(10) Uani 1 1 d . . . . .
H00O H 0.266737 -0.347013 0.723493 0.062 Uiso 1 1 calc R U . . .
C00P C 0.39834(15) 0.7090(6) 0.92839(18) 0.0527(10) Uani 1 1 d . . . . .
H00P H 0.388868 0.718472 0.960751 0.063 Uiso 1 1 calc R U . . .
C00Q C 0.44315(14) 1.0358(6) 0.95186(17) 0.0527(10) Uani 1 1 d . . . . .
H00Q H 0.431692 1.056293 0.982474 0.063 Uiso 1 1 calc R U . . .
C00R C 0.19213(13) -0.1907(6) 0.50812(18) 0.0501(10) Uani 1 1 d . . . . .
C00T C 0.21221(15) 0.0031(6) 0.52673(19) 0.0555(11) Uani 1 1 d . . . . .
H00T H 0.207695 0.113775 0.501749 0.067 Uiso 1 1 calc R U . . .
C00U C 0.42295(15) 0.7592(6) 0.73671(17) 0.0537(10) Uani 1 1 d . . . . .
H00E H 0.435924 0.729635 0.706406 0.081 Uiso 1 1 calc R U . . .
H00G H 0.426873 0.904459 0.745899 0.081 Uiso 1 1 calc R U . . .
H00H H 0.389843 0.724939 0.725811 0.081 Uiso 1 1 calc R U . . .
C00V C 0.54125(15) 1.4668(6) 0.92225(19) 0.0543(10) Uani 1 1 d . . . . .
C00W C 0.14433(18) -0.4200(8) 0.4348(2) 0.0727(13) Uani 1 1 d . . . . .
H00I H 0.167533 -0.529271 0.442483 0.109 Uiso 1 1 calc R U . . .
H00J H 0.128981 -0.413829 0.395368 0.109 Uiso 1 1 calc R U . . .
H00R H 0.121190 -0.447439 0.454244 0.109 Uiso 1 1 calc R U . . .
C00X C 0.15902(18) -0.0536(8) 0.4134(2) 0.0724(13) Uani 1 1 d . . . . .
H00S H 0.140854 0.053198 0.424595 0.109 Uiso 1 1 calc R U . . .
H00U H 0.141867 -0.104480 0.377070 0.109 Uiso 1 1 calc R U . . .
H00V H 0.188832 0.002859 0.411993 0.109 Uiso 1 1 calc R U . . .
C003 C 0.44563(12) 0.8347(5) 0.87007(15) 0.0390(8) Uani 1 1 d . . . . .
C004 C 0.39695(12) 0.5276(5) 0.84408(16) 0.0410(9) Uani 1 1 d . . . . .
C006 C 0.42830(13) 0.8589(6) 0.91773(16) 0.0446(9) Uani 1 1 d . . . . .
C007 C 0.24695(13) -0.1258(6) 0.62166(18) 0.0465(9) Uani 1 1 d . . . . .
C008 C 0.37547(13) 0.3761(6) 0.80137(17) 0.0464(9) Uani 1 1 d . . . . .
H008 H 0.375932 0.404183 0.765015 0.056 Uiso 1 1 calc R U . . .
C009 C 0.35495(13) 0.1980(5) 0.81038(17) 0.0456(9) Uani 1 1 d . . . . .
H009 H 0.359099 0.159342 0.847348 0.055 Uiso 1 1 calc R U . . .

loop_
_atom_site_aniso_label
_atom_site_aniso_U_11
_atom_site_aniso_U_22
_atom_site_aniso_U_33
_atom_site_aniso_U_23
_atom_site_aniso_U_13
_atom_site_aniso_U_12
S001 0.0622(6) 0.0402(6) 0.0486(6) 0.0007(4) 0.0176(5) -0.0086(4)
N00A 0.110(3) 0.054(2) 0.072(3) -0.007(2) 0.052(3) -0.010(2)
N00S 0.103(3) 0.068(3) 0.081(3) -0.028(2) 0.048(3) -0.025(2)
N002 0.0491(17) 0.0375(16) 0.0344(17) -0.0016(13) 0.0176(14) 0.0003(13)
N005 0.070(2) 0.057(2) 0.055(2) -0.0081(19) 0.0127(19) -0.0020(18)
C00B 0.062(2) 0.048(2) 0.043(2) -0.0095(18) 0.0168(19) -0.0015(18)
C00C 0.060(2) 0.041(2) 0.060(3) -0.008(2) 0.020(2) -0.0074(18)
C00D 0.0468(19) 0.0402(19) 0.045(2) 0.0002(18) 0.0159(17) 0.0034(16)
C00E 0.054(2) 0.045(2) 0.041(2) -0.0065(17) 0.0233(18) -0.0001(17)
C00F 0.064(2) 0.038(2) 0.056(3) -0.0031(19) 0.023(2) -0.0029(18)
C00G 0.067(3) 0.035(2) 0.052(3) -0.0030(19) 0.015(2) -0.0044(18)
C00H 0.055(2) 0.043(2) 0.044(2) -0.0063(18) 0.0184(19) -0.0019(17)
C00I 0.049(2) 0.0360(19) 0.057(3) -0.0016(18) 0.0222(19) -0.0011(16)
C00J 0.053(2) 0.043(2) 0.042(2) -0.0006(18) 0.0150(18) 0.0045(17)
C00K 0.051(2) 0.043(2) 0.037(2) -0.0026(17) 0.0180(17) 0.0005(16)
C00L 0.059(2) 0.041(2) 0.059(3) -0.004(2) 0.019(2) -0.0037(18)
C00M 0.060(2) 0.047(2) 0.045(2) 0.0028(19) 0.0206(19) -0.0040(18)
C00N 0.051(2) 0.0369(19) 0.051(2) 0.0032(18) 0.0167(19) -0.0004(16)
C00O 0.056(2) 0.0342(19) 0.067(3) 0.004(2) 0.023(2) -0.0029(17)
C00P 0.063(2) 0.056(2) 0.044(2) 0.003(2) 0.024(2) 0.0025(19)
C00Q 0.061(2) 0.060(2) 0.040(2) -0.008(2) 0.0200(19) -0.002(2)
C00R 0.045(2) 0.049(2) 0.058(3) -0.013(2) 0.018(2) 0.0012(17)
C00T 0.062(2) 0.047(2) 0.057(3) 0.003(2) 0.016(2) 0.0002(19)
C00U 0.071(3) 0.055(2) 0.041(2) 0.004(2) 0.025(2) 0.002(2)
C00V 0.067(3) 0.048(2) 0.053(3) -0.007(2) 0.026(2) -0.009(2)
C00W 0.076(3) 0.070(3) 0.071(3) -0.020(3) 0.019(3) -0.008(2)
C00X 0.082(3) 0.077(3) 0.056(3) 0.001(3) 0.016(3) 0.001(3)
C003 0.0433(19) 0.0415(19) 0.0327(19) -0.0015(16) 0.0117(16) 0.0062(15)
C004 0.0430(19) 0.0389(19) 0.041(2) 0.0050(17) 0.0124(17) 0.0045(15)
C006 0.053(2) 0.049(2) 0.033(2) -0.0029(17) 0.0139(17) 0.0010(17)
C007 0.049(2) 0.041(2) 0.054(2) -0.0013(19) 0.0210(19) 0.0031(16)
C008 0.054(2) 0.043(2) 0.044(2) -0.0009(18) 0.0170(18) -0.0028(17)
C009 0.048(2) 0.041(2) 0.050(2) -0.0005(18) 0.0154(18) 0.0035(16)

loop_
_atom_type_symbol
_atom_type_description
_atom_type_scat_dispersion_real
_atom_type_scat_dispersion_imag
_atom_type_scat_source
C C 0.0181 0.0091 'International Tables Vol C Tables 4.2.6.8 and 6.1.1.4'
H H 0.0000 0.0000 'International Tables Vol C Tables 4.2.6.8 and 6.1.1.4'
N N 0.0311 0.0180 'International Tables Vol C Tables 4.2.6.8 and 6.1.1.4'
S S 0.3331 0.5567 'International Tables Vol C Tables 4.2.6.8 and 6.1.1.4'

loop_
_geom_angle_atom_site_label_1
_geom_angle_atom_site_label_2
_geom_angle_atom_site_label_3
_geom_angle
_geom_angle_site_symmetry_1
_geom_angle_site_symmetry_3
_geom_angle_publ_flag
C00D S001 C00I 92.75(19) . . ?
C003 N002 C00E 119.0(3) . . ?
C004 N002 C00E 119.1(3) . . ?
C004 N002 C003 122.0(3) . . ?
C00R N005 C00W 121.5(4) . . ?
C00R N005 C00X 120.5(4) . . ?
C00W N005 C00X 117.6(4) . . ?
C00J C00B H00B 119.5 . . ?
C00Q C00B H00B 119.5 . . ?
C00Q C00B C00J 121.1(4) . . ?
C00F C00C H00C 119.3 . . ?
C00F C00C C00R 121.4(4) . . ?
C00R C00C H00C 119.3 . . ?
C00N C00D S001 110.8(3) . . ?
C00N C00D C009 126.9(4) . . ?
C009 C00D S001 122.1(3) . . ?
N002 C00E H00A 109.1 . . ?
N002 C00E H00D 109.1 . . ?
N002 C00E C00U 112.7(3) . . ?
H00A C00E H00D 107.8 . . ?
C00U C00E H00A 109.1 . . ?
C00U C00E H00D 109.1 . . ?
C00C C00F H00F 118.7 . . ?
C00C C00F C007 122.6(4) . . ?
C007 C00F H00F 118.7 . . ?
N00A C00G C00H 179.6(5) . . ?
C00G C00H C00J 122.1(3) . . ?
C00V C00H C00G 116.4(3) . . ?
C00V C00H C00J 121.6(4) . . ?
C00O C00I S001 109.1(3) . . ?
C00O C00I C007 130.4(4) . . ?
C007 C00I S001 120.5(3) . . ?
C00H C00J C00B 119.5(3) . . ?
C00K C00J C00B 118.0(3) . . ?
C00K C00J C00H 122.5(4) . . ?
C00J C00K H00K 119.3 . . ?
C003 C00K C00J 121.4(3) . . ?
C003 C00K H00K 119.3 . . ?
C00T C00L H00L 118.6 . . ?
C00T C00L C007 122.8(4) . . ?
C007 C00L H00L 118.6 . . ?
C00P C00M H00M 120.0 . . ?
C00P C00M C004 119.9(4) . . ?
C004 C00M H00M 120.0 . . ?
C00D C00N H00N 123.9 . . ?
C00D C00N C00O 112.2(4) . . ?
C00O C00N H00N 123.9 . . ?
C00I C00O C00N 115.0(3) . . ?
C00I C00O H00O 122.5 . . ?
C00N C00O H00O 122.5 . . ?
C00M C00P H00P 119.3 . . ?
C00M C00P C006 121.4(4) . . ?
C006 C00P H00P 119.3 . . ?
C00B C00Q H00Q 119.2 . . ?
C00B C00Q C006 121.6(4) . . ?
C006 C00Q H00Q 119.2 . . ?
N005 C00R C00C 122.2(4) . . ?
N005 C00R C00T 121.5(4) . . ?
C00T C00R C00C 116.3(4) . . ?
C00L C00T C00R 121.1(4) . . ?
C00L C00T H00T 119.5 . . ?
C00R C00T H00T 119.5 . . ?
C00E C00U H00E 109.5 . . ?
C00E C00U H00G 109.5 . . ?
C00E C00U H00H 109.5 . . ?
H00E C00U H00G 109.5 . . ?
H00E C00U H00H 109.5 . . ?
H00G C00U H00H 109.5 . . ?
N00S C00V C00H 179.4(5) . . ?
N005 C00W H00I 109.5 . . ?
N005 C00W H00J 109.5 . . ?
N005 C00W H00R 109.5 . . ?
H00I C00W H00J 109.5 . . ?
H00I C00W H00R 109.5 . . ?
H00J C00W H00R 109.5 . . ?
N005 C00X H00S 109.5 . . ?
N005 C00X H00U 109.5 . . ?
N005 C00X H00V 109.5 . . ?
H00S C00X H00U 109.5 . . ?
H00S C00X H00V 109.5 . . ?
H00U C00X H00V 109.5 . . ?
N002 C003 C006 117.9(3) . . ?
C00K C003 N002 122.1(3) . . ?
C00K C003 C006 120.0(3) . . ?
N002 C004 C00M 119.5(3) . . ?
N002 C004 C008 119.4(3) . . ?
C00M C004 C008 120.9(3) . . ?
C00P C006 C00Q 123.2(4) . . ?
C00P C006 C003 119.0(3) . . ?
C00Q C006 C003 117.8(3) . . ?
C00F C007 C00I 122.0(4) . . ?
C00F C007 C00L 115.6(4) . . ?
C00L C007 C00I 122.4(3) . . ?
C004 C008 H008 117.6 . . ?
C009 C008 C004 124.9(4) . . ?
C009 C008 H008 117.6 . . ?
C00D C009 H009 117.2 . . ?
C008 C009 C00D 125.6(4) . . ?
C008 C009 H009 117.2 . . ?

loop_
_geom_bond_atom_site_label_1
_geom_bond_atom_site_label_2
_geom_bond_distance
_geom_bond_site_symmetry_2
_geom_bond_publ_flag
S001 C00D 1.723(4) . ?
S001 C00I 1.745(4) . ?
N00A C00G 1.148(5) . ?
N00S C00V 1.151(5) . ?
N002 C00E 1.477(4) . ?
N002 C003 1.394(5) . ?
N002 C004 1.368(4) . ?
N005 C00R 1.368(5) . ?
N005 C00W 1.445(6) . ?
N005 C00X 1.454(6) . ?
C00B H00B 0.9300 . ?
C00B C00J 1.430(5) . ?
C00B C00Q 1.354(5) . ?
C00C H00C 0.9300 . ?
C00C C00F 1.382(6) . ?
C00C C00R 1.407(6) . ?
C00D C00N 1.379(5) . ?
C00E H00A 0.9700 . ?
C00E H00D 0.9700 . ?
C00E C00U 1.511(6) . ?
C00F H00F 0.9300 . ?
C00G C00H 1.413(6) . ?
C00H C00J 1.423(5) . ?
C00H C00V 1.410(6) . ?
C00I C00O 1.366(6) . ?
C00J C00K 1.398(5) . ?
C00K H00K 0.9300 . ?
C00L H00L 0.9300 . ?
C00L C00T 1.382(6) . ?
C00M H00M 0.9300 . ?
C00M C00P 1.376(6) . ?
C00N H00N 0.9300 . ?
C00N C00O 1.410(6) . ?
C00O H00O 0.9300 . ?
C00P H00P 0.9300 . ?
C00Q H00Q 0.9300 . ?
C00R C00T 1.400(5) . ?
C00T H00T 0.9300 . ?
C00U H00E 0.9600 . ?
C00U H00G 0.9600 . ?
C00U H00H 0.9600 . ?
C00W H00I 0.9600 . ?
C00W H00J 0.9600 . ?
C00W H00R 0.9600 . ?
C00X H00S 0.9600 . ?
C00X H00U 0.9600 . ?
C00X H00V 0.9600 . ?
C003 C00K 1.387(5) . ?
C003 C006 1.433(5) . ?
C004 C00M 1.394(5) . ?
C004 C008 1.449(5) . ?
C006 C00P 1.383(5) . ?
C006 C00Q 1.413(5) . ?
C007 C00F 1.386(5) . ?
C007 C00I 1.452(6) . ?
C007 C00L 1.400(6) . ?
C008 H008 0.9300 . ?
C008 C009 1.343(5) . ?
C009 C00D 1.438(5) . ?
C009 H009 0.9300 . ?

loop_
_geom_torsion_atom_site_label_1
_geom_torsion_atom_site_label_2
_geom_torsion_atom_site_label_3
_geom_torsion_atom_site_label_4
_geom_torsion
_geom_torsion_site_symmetry_1
_geom_torsion_site_symmetry_2
_geom_torsion_site_symmetry_3
_geom_torsion_site_symmetry_4
_geom_torsion_publ_flag
S001 C00D C00N C00O -0.4(4) . . . . ?
S001 C00I C00O C00N 2.1(4) . . . . ?
N002 C003 C00K C00J 179.9(3) . . . . ?
N002 C003 C006 C00P 2.7(5) . . . . ?
N002 C003 C006 C00Q -177.7(3) . . . . ?
N002 C004 C00M C00P 4.1(5) . . . . ?
N002 C004 C008 C009 158.6(3) . . . . ?
N005 C00R C00T C00L -177.7(4) . . . . ?
C00B C00J C00K C003 -2.9(5) . . . . ?
C00C C00R C00T C00L 1.8(6) . . . . ?
C00D S001 C00I C00O -2.0(3) . . . . ?
C00D S001 C00I C007 178.0(3) . . . . ?
C00D C00N C00O C00I -1.2(5) . . . . ?
C00E N002 C003 C00K 3.1(5) . . . . ?
C00E N002 C003 C006 -177.5(3) . . . . ?
C00E N002 C004 C00M 174.1(3) . . . . ?
C00E N002 C004 C008 -10.7(5) . . . . ?
C00F C00C C00R N005 177.1(4) . . . . ?
C00F C00C C00R C00T -2.4(6) . . . . ?
C00F C007 C00I S001 170.0(3) . . . . ?
C00F C007 C00I C00O -10.1(6) . . . . ?
C00F C007 C00L C00T -1.3(6) . . . . ?
C00G C00H C00J C00B 178.1(4) . . . . ?
C00G C00H C00J C00K -1.8(6) . . . . ?
C00H C00J C00K C003 177.0(3) . . . . ?
C00I S001 C00D C00N 1.4(3) . . . . ?
C00I S001 C00D C009 -174.9(3) . . . . ?
C00I C007 C00F C00C 179.6(4) . . . . ?
C00I C007 C00L C00T 179.8(4) . . . . ?
C00J C00B C00Q C006 -0.9(6) . . . . ?
C00K C003 C006 C00P -177.8(3) . . . . ?
C00K C003 C006 C00Q 1.8(5) . . . . ?
C00L C007 C00F C00C 0.7(6) . . . . ?
C00L C007 C00I S001 -11.2(5) . . . . ?
C00L C007 C00I C00O 168.8(4) . . . . ?
C00M C004 C008 C009 -26.2(6) . . . . ?
C00P C006 C00Q C00B 178.0(4) . . . . ?
C00Q C00B C00J C00H -176.8(4) . . . . ?
C00Q C00B C00J C00K 3.1(6) . . . . ?
C00Q C006 C00P C00M 175.7(4) . . . . ?
C00R C00C C00F C007 1.1(6) . . . . ?
C00V C00H C00J C00B -1.0(6) . . . . ?
C00V C00H C00J C00K 179.1(4) . . . . ?
C00W N005 C00R C00C 4.1(6) . . . . ?
C00W N005 C00R C00T -176.4(4) . . . . ?
C00X N005 C00R C00C 177.3(4) . . . . ?
C00X N005 C00R C00T -3.2(6) . . . . ?
C003 N002 C00E C00U -83.2(4) . . . . ?
C003 N002 C004 C00M -6.1(5) . . . . ?
C003 N002 C004 C008 169.1(3) . . . . ?
C003 C006 C00P C00M -4.8(6) . . . . ?
C003 C006 C00Q C00B -1.6(6) . . . . ?
C004 N002 C00E C00U 96.6(4) . . . . ?
C004 N002 C003 C00K -176.7(3) . . . . ?
C004 N002 C003 C006 2.7(5) . . . . ?
C004 C00M C00P C006 1.4(6) . . . . ?
C004 C008 C009 C00D 169.7(3) . . . . ?
C006 C003 C00K C00J 0.5(5) . . . . ?
C007 C00I C00O C00N -177.8(4) . . . . ?
C007 C00L C00T C00R 0.0(6) . . . . ?
C008 C004 C00M C00P -171.1(4) . . . . ?
C008 C009 C00D S001 -11.3(5) . . . . ?
C008 C009 C00D C00N 173.1(4) . . . . ?
C009 C00D C00N C00O 175.6(3) . . . . ?
